data_2237066
loop_
_publ_author_name
'Yuan, Ming-Yong'
'Zhao, Xia'
'Zheng, Ling-Li'

_publ_section_title
;
 1-Chloro-1<i>H</i>-1,2,3-benzotriazole
;
_journal_coeditor_code XU5634
_journal_issue 12
_journal_name_full 'Acta Crystallographica Section E'
_journal_page_first o3432
_journal_paper_doi 10.1107/S1600536812044820
_journal_volume 68
_journal_year 2012
_chemical_formula_iupac 'C6 H4 Cl N3'
_chemical_formula_moiety 'C6 H4 Cl N3'
_chemical_formula_sum 'C6 H4 Cl N3'
_chemical_formula_weight 153.57
_chemical_name_systematic
;
 1-Chloro-1<i>H</i>-1,2,3-benzotriazole
;
_space_group_crystal_system orthorhombic
_space_group_IT_number 43
_space_group_name_Hall 'F 2 -2d'
_space_group_name_H-M_alt 'F d d 2'
_symmetry_space_group_name_Hall 'F 2 -2d'
_symmetry_space_group_name_H-M 'F d d 2'
_atom_sites_solution_hydrogens geom
_atom_sites_solution_primary direct
_atom_sites_solution_secondary difmap
_audit_creation_method SHELXL-97
_cell_angle_alpha 90.00
_cell_angle_beta 90.00
_cell_angle_gamma 90.00
_cell_formula_units_Z 16
_cell_length_a 22.8022(11)
_cell_length_b 14.2637(8)
_cell_length_c 8.2259(4)
_cell_measurement_reflns_used 738
_cell_measurement_temperature 293(2)
_cell_measurement_theta_max 28.5118
_cell_measurement_theta_min 2.9889
_cell_volume 2675.4(2)
_computing_cell_refinement 'CrysAlis PRO (Agilent, 2010)'
_computing_data_collection 'CrysAlis PRO (Agilent, 2010)'
_computing_data_reduction 'CrysAlis PRO (Agilent, 2010)'
_computing_molecular_graphics 'OLEX2 (Dolomanov <i>et al.</i>, 2009)'
_computing_publication_material 'publCIF (Westrip, 2010)'
_computing_structure_refinement 'SHELXL97 (Sheldrick, 2008)'
_computing_structure_solution 'SHELXS97 (Sheldrick, 2008)'
_diffrn_ambient_temperature 293(2)
_diffrn_detector_area_resol_mean 16.0874
_diffrn_measured_fraction_theta_full 1.000
_diffrn_measured_fraction_theta_max 1.000
_diffrn_measurement_device_type 'Agilent Xcalibur Eos'
_diffrn_measurement_method \w
_diffrn_radiation_monochromator graphite
_diffrn_radiation_source 'fine-focus sealed tube'
_diffrn_radiation_type MoK\a
_diffrn_radiation_wavelength 0.71073
_diffrn_reflns_av_R_equivalents 0.0171
_diffrn_reflns_av_sigmaI/netI 0.0325
_diffrn_reflns_limit_h_max 27
_diffrn_reflns_limit_h_min -15
_diffrn_reflns_limit_k_max 8
_diffrn_reflns_limit_k_min -16
_diffrn_reflns_limit_l_max 9
_diffrn_reflns_limit_l_min -9
_diffrn_reflns_number 1503
_diffrn_reflns_theta_full 25.19
_diffrn_reflns_theta_max 25.19
_diffrn_reflns_theta_min 2.99
_exptl_absorpt_coefficient_mu 0.483
_exptl_absorpt_correction_T_max 1.00000
_exptl_absorpt_correction_T_min 0.97915
_exptl_absorpt_correction_type multi-scan
_exptl_absorpt_process_details '(CrysAlis PRO; Agilent, 2010)'
_exptl_crystal_colour colourless
_exptl_crystal_density_diffrn 1.525
_exptl_crystal_density_method 'not measured'
_exptl_crystal_description block
_exptl_crystal_F_000 1248
_exptl_crystal_size_max 0.42
_exptl_crystal_size_mid 0.34
_exptl_crystal_size_min 0.32
_refine_diff_density_max 0.146
_refine_diff_density_min -0.155
_refine_ls_abs_structure_details 'Flack  (1983), 275 Friedel pairs'
_refine_ls_abs_structure_Flack 0.00(8)
_refine_ls_extinction_method none
_refine_ls_goodness_of_fit_ref 1.059
_refine_ls_hydrogen_treatment constr
_refine_ls_matrix_type full
_refine_ls_number_parameters 91
_refine_ls_number_reflns 918
_refine_ls_number_restraints 1
_refine_ls_restrained_S_all 1.058
_refine_ls_R_factor_all 0.0335
_refine_ls_R_factor_gt 0.0303
_refine_ls_shift/su_max 0.001
_refine_ls_shift/su_mean 0.000
_refine_ls_structure_factor_coef Fsqd
_refine_ls_weighting_details 'calc w=1/[\s^2^(Fo^2^)+(0.0242P)^2^+0.0000P] where P=(Fo^2^+2Fc^2^)/3'
_refine_ls_weighting_scheme calc
_refine_ls_wR_factor_gt 0.0583
_refine_ls_wR_factor_ref 0.0602
_reflns_number_gt 867
_reflns_number_total 918
_reflns_threshold_expression >2sigma(I)
_cod_data_source_file xu5634.cif
_cod_data_source_block I
_cod_database_code 2237066

loop_
_symmetry_equiv_pos_as_xyz
'x, y, z'
'-x, -y, z'
'-x+1/4, y+1/4, z+1/4'
'x+1/4, -y+1/4, z+1/4'
'x, y+1/2, z+1/2'
'-x, -y+1/2, z+1/2'
'-x+1/4, y+3/4, z+3/4'
'x+1/4, -y+3/4, z+3/4'
'x+1/2, y, z+1/2'
'-x+1/2, -y, z+1/2'
'-x+3/4, y+1/4, z+3/4'
'x+3/4, -y+1/4, z+3/4'
'x+1/2, y+1/2, z'
'-x+1/2, -y+1/2, z'
'-x+3/4, y+3/4, z+1/4'
'x+3/4, -y+3/4, z+1/4'

loop_
_atom_site_type_symbol
_atom_site_label
_atom_site_fract_x
_atom_site_fract_y
_atom_site_fract_z
_atom_site_U_iso_or_equiv
_atom_site_adp_type
_atom_site_calc_flag
_atom_site_refinement_flags
_atom_site_occupancy
_atom_site_symmetry_multiplicity
Cl Cl 0.31785(3) 0.13250(5) -0.13509(9) 0.0508(2) Uani d . 1 1
N N1 0.37734(9) 0.18891(16) -0.0618(3) 0.0436(6) Uani d . 1 1
N N2 0.43133(10) 0.15132(19) -0.0788(3) 0.0544(7) Uani d . 1 1
N N3 0.46849(10) 0.20933(18) -0.0121(4) 0.0537(7) Uani d . 1 1
C C1 0.37873(11) 0.27246(19) 0.0179(3) 0.0369(6) Uani d . 1 1
C C2 0.43801(11) 0.2849(2) 0.0484(3) 0.0402(7) Uani d . 1 1
C C3 0.45739(14) 0.3651(2) 0.1311(4) 0.0538(8) Uani d . 1 1
H H3 0.4969 0.3751 0.1531 0.065 Uiso calc R 1 1
C C4 0.41526(15) 0.4282(2) 0.1780(4) 0.0577(9) Uani d . 1 1
H H4 0.4265 0.4822 0.2330 0.069 Uiso calc R 1 1
C C5 0.35617(14) 0.4133(2) 0.1453(4) 0.0550(8) Uani d . 1 1
H H5 0.3292 0.4581 0.1796 0.066 Uiso calc R 1 1
C C6 0.33580(13) 0.3357(2) 0.0649(4) 0.0459(8) Uani d . 1 1
H H6 0.2962 0.3262 0.0435 0.055 Uiso calc R 1 1

loop_
_atom_site_aniso_label
_atom_site_aniso_U_11
_atom_site_aniso_U_22
_atom_site_aniso_U_33
_atom_site_aniso_U_12
_atom_site_aniso_U_13
_atom_site_aniso_U_23
Cl 0.0413(4) 0.0522(4) 0.0587(4) -0.0073(4) -0.0014(4) -0.0109(4)
N1 0.0307(12) 0.0452(15) 0.0549(15) -0.0005(12) -0.0016(12) -0.0116(13)
N2 0.0396(15) 0.0519(17) 0.072(2) 0.0078(12) 0.0062(13) -0.0114(15)
N3 0.0327(12) 0.0566(16) 0.0719(16) 0.0032(14) -0.0019(13) -0.0092(13)
C1 0.0367(15) 0.0383(16) 0.0358(14) 0.0036(14) -0.0016(12) 0.0000(13)
C2 0.0368(15) 0.0404(16) 0.0434(14) -0.0002(13) -0.0010(14) 0.0022(13)
C3 0.0494(18) 0.057(2) 0.0545(19) -0.0129(16) -0.010(2) -0.0014(17)
C4 0.079(2) 0.0376(18) 0.0566(19) -0.0060(18) -0.002(2) -0.0069(15)
C5 0.0570(19) 0.0439(19) 0.064(2) 0.0099(16) 0.0071(18) -0.0067(18)
C6 0.0385(15) 0.0440(19) 0.0551(18) 0.0071(14) -0.0006(14) -0.0004(16)

loop_
_atom_type_symbol
_atom_type_description
_atom_type_scat_dispersion_real
_atom_type_scat_dispersion_imag
_atom_type_scat_source
C C 0.0033 0.0016 'International Tables Vol C Tables 4.2.6.8 and 6.1.1.4'
H H 0.0000 0.0000 'International Tables Vol C Tables 4.2.6.8 and 6.1.1.4'
N N 0.0061 0.0033 'International Tables Vol C Tables 4.2.6.8 and 6.1.1.4'
Cl Cl 0.1484 0.1585 'International Tables Vol C Tables 4.2.6.8 and 6.1.1.4'

loop_
_geom_angle_atom_site_label_1
_geom_angle_atom_site_label_2
_geom_angle_atom_site_label_3
_geom_angle
N2 N1 C1 112.1(2)
N2 N1 Cl 120.4(2)
C1 N1 Cl 127.46(18)
N3 N2 N1 107.3(2)
N2 N3 C2 108.7(2)
N1 C1 C2 102.8(2)
N1 C1 C6 133.5(3)
C2 C1 C6 123.7(3)
N3 C2 C1 109.1(3)
N3 C2 C3 131.0(3)
C1 C2 C3 120.0(3)
C4 C3 C2 116.8(3)
C4 C3 H3 121.6
C2 C3 H3 121.6
C3 C4 C5 121.6(3)
C3 C4 H4 119.2
C5 C4 H4 119.2
C6 C5 C4 123.0(3)
C6 C5 H5 118.5
C4 C5 H5 118.5
C5 C6 C1 114.9(3)
C5 C6 H6 122.5
C1 C6 H6 122.5

loop_
_geom_bond_atom_site_label_1
_geom_bond_atom_site_label_2
_geom_bond_distance
Cl N1 1.688(2)
N1 N2 1.350(3)
N1 C1 1.360(3)
N2 N3 1.305(3)
N3 C2 1.376(4)
C1 C2 1.386(3)
C1 C6 1.386(4)
C2 C3 1.403(4)
C3 C4 1.371(4)
C3 H3 0.9300
C4 C5 1.390(4)
C4 H4 0.9300
C5 C6 1.371(4)
C5 H5 0.9300
C6 H6 0.9300

loop_
_cod_related_entry_id
_cod_related_entry_database
_cod_related_entry_code
1 ChemSpider 80093
